data_4038635
loop_
_publ_author_name
'Ueda, Jun'
'Harada, Shingo'
'Kanda, Ayaka'
'Nakayama, Hiroki'
'Nemoto, Tetsuhiro'

_publ_section_title
;
 Silver-Catalyzed, Chemo- and Enantioselective Intramolecular
 Dearomatization of Indoles to Access Sterically Congested Azaspiro
 Frameworks.
;
_journal_name_full 'The Journal of organic chemistry'
_journal_paper_doi 10.1021/acs.joc.0c01580
_journal_year 2020
_chemical_absolute_configuration 'CHOOSE rm ad rmad syn or unk'
_chemical_formula_moiety 'C26 H21 Br N2 O4'
_chemical_formula_sum 'C26 H21 Br N2 O4'
_chemical_formula_weight 505.37
_space_group_crystal_system orthorhombic
_space_group_IT_number 19
_space_group_name_Hall 'P 2ac 2ab'
_space_group_name_H-M_alt 'P 21 21 21'
_atom_sites_solution_hydrogens geom
_atom_sites_solution_primary direct
_atom_sites_solution_secondary difmap
_cell_angle_alpha 90.0000
_cell_angle_beta 90.0000
_cell_angle_gamma 90.0000
_cell_formula_units_Z 4
_cell_length_a 6.3409(2)
_cell_length_b 15.7289(6)
_cell_length_c 21.5122(9)
_cell_measurement_reflns_used 12360
_cell_measurement_temperature 93
_cell_measurement_theta_max 68.17
_cell_measurement_theta_min 3.48
_cell_volume 2145.53(14)
_computing_cell_refinement 'RAPID AUTO'
_computing_data_collection 'RAPID AUTO (Rigaku, ????)'
_computing_data_reduction 'RAPID AUTO'
_computing_molecular_graphics 'CrystalStructure 4.3'
_computing_publication_material 'CrystalStructure 4.3 (Rigaku, 2019)'
_computing_structure_refinement 'SHELXL97 (Sheldrick, 2008)'
_computing_structure_solution 'SIR92 (Altomare, et al., 1994)'
_diffrn_ambient_temperature 93
_diffrn_detector_area_resol_mean 10.000
_diffrn_measured_fraction_theta_full 0.998
_diffrn_measured_fraction_theta_max 0.999
_diffrn_measurement_device_type 'Rigaku R-AXIS RAPID'
_diffrn_measurement_method \w
_diffrn_radiation_type 'Cu K\a'
_diffrn_radiation_wavelength 1.54187
_diffrn_reflns_av_R_equivalents 0.0994
_diffrn_reflns_av_unetI/netI 0.0911
_diffrn_reflns_Laue_measured_fraction_full 0.000
_diffrn_reflns_Laue_measured_fraction_max 0.000
_diffrn_reflns_limit_h_max 7
_diffrn_reflns_limit_h_min -7
_diffrn_reflns_limit_k_max 18
_diffrn_reflns_limit_k_min -18
_diffrn_reflns_limit_l_max 25
_diffrn_reflns_limit_l_min -25
_diffrn_reflns_number 24056
_diffrn_reflns_point_group_measured_fraction_full 0.000
_diffrn_reflns_point_group_measured_fraction_max 0.000
_diffrn_reflns_theta_full 68.180
_diffrn_reflns_theta_max 68.180
_diffrn_reflns_theta_min 3.481
_diffrn_standards_number 0
_exptl_absorpt_coefficient_mu 2.932
_exptl_absorpt_correction_T_max 0.746
_exptl_absorpt_correction_T_min 0.399
_exptl_absorpt_correction_type multi-scan
_exptl_absorpt_process_details 'ABSCOR (Rigaku, 1995)'
_exptl_crystal_colour colorless
_exptl_crystal_density_diffrn 1.564
_exptl_crystal_density_method 'not measured'
_exptl_crystal_description block
_exptl_crystal_F_000 1032.00
_exptl_crystal_size_max 0.200
_exptl_crystal_size_mid 0.100
_exptl_crystal_size_min 0.100
_refine_diff_density_max 0.87
_refine_diff_density_min -0.55
_refine_ls_abs_structure_details 'Flack, H. D. (1983), Acta Cryst. A39, 876-881.  1651 Friedel Pairs'
_refine_ls_abs_structure_Flack 0.04(3)
_refine_ls_extinction_method none
_refine_ls_goodness_of_fit_ref 1.045
_refine_ls_hydrogen_treatment constr
_refine_ls_number_parameters 298
_refine_ls_number_reflns 3927
_refine_ls_number_restraints 0
_refine_ls_R_factor_all 0.0779
_refine_ls_R_factor_gt 0.0569
_refine_ls_shift/su_max 0.000
_refine_ls_structure_factor_coef Fsqd
_refine_ls_weighting_details 'w = 1/[\s^2^(Fo^2^)+(0.0511P)^2^+0.4705P] where P=(Fo^2^+2Fc^2^)/3'
_refine_ls_weighting_scheme calc
_refine_ls_wR_factor_gt 0.1162
_refine_ls_wR_factor_ref 0.1268
_reflns_number_gt 3089
_reflns_number_total 3927
_reflns_threshold_expression F^2^>2.0\s(F^2^)
_cod_data_source_file jo0c01580_si_003.cif
_cod_data_source_block 20200228ueda
_cod_original_cell_volume 2145.54(14)
_cod_database_code 4038635

loop_
_space_group_symop_id
_space_group_symop_operation_xyz
1 +X,+Y,+Z
2 1/2-X,-Y,1/2+Z
3 1/2+X,1/2-Y,-Z
4 -X,1/2+Y,1/2-Z

loop_
_atom_site_label
_atom_site_type_symbol
_atom_site_fract_x
_atom_site_fract_y
_atom_site_fract_z
_atom_site_U_iso_or_equiv
_atom_site_adp_type
_atom_site_occupancy
_atom_site_symmetry_multiplicity
_atom_site_calc_flag
_atom_site_refinement_flags
_atom_site_disorder_assembly
_atom_site_disorder_group
Br1 Br 0.90594(10) 1.43368(4) 0.52056(3) 0.03822(19) Uani 1 1 d . . .
O2 O 1.4848(6) 0.9231(3) 0.56718(17) 0.0312(10) Uani 1 1 d . . .
O3 O 0.9046(6) 1.0518(2) 0.56452(16) 0.0310(9) Uani 1 1 d . . .
O4 O 0.5932(7) 0.8708(3) 0.29317(17) 0.0399(10) Uani 1 1 d . . .
O5 O 0.4321(7) 1.1154(2) 0.68228(18) 0.0344(10) Uani 1 1 d . . .
N6 N 1.1506(6) 0.8758(3) 0.5441(2) 0.0281(12) Uani 1 1 d . . .
N7 N 0.7311(7) 1.0407(3) 0.6598(2) 0.0269(11) Uani 1 1 d . . .
C8 C 1.0083(9) 0.7858(4) 0.3902(3) 0.0323(14) Uani 1 1 d . . .
H8 H 1.0902 0.7353 0.3918 0.039 Uiso 1 1 calc R . .
C9 C 0.9512(9) 1.2920(4) 0.6014(3) 0.0321(14) Uani 1 1 d . . .
H9 H 1.0896 1.3134 0.6078 0.038 Uiso 1 1 calc R . .
C10 C 1.1968(8) 0.9363(4) 0.6411(2) 0.0283(13) Uani 1 1 d . . .
H10A H 1.2315 0.9955 0.6527 0.034 Uiso 1 1 calc R . .
H10B H 1.2448 0.8978 0.6747 0.034 Uiso 1 1 calc R . .
C11 C 1.2971(9) 0.9130(3) 0.5805(3) 0.0284(14) Uani 1 1 d . . .
C12 C 0.9132(10) 0.9202(4) 0.4321(2) 0.0325(13) Uani 1 1 d . . .
H12 H 0.9333 0.9645 0.4615 0.039 Uiso 1 1 calc R . .
C13 C 0.5450(9) 1.2332(4) 0.5841(2) 0.0312(15) Uani 1 1 d . . .
H13 H 0.4045 1.2134 0.5790 0.037 Uiso 1 1 calc R . .
C14 C 0.6826(9) 1.1888(4) 0.6220(3) 0.0296(14) Uani 1 1 d . . .
C15 C 0.6028(10) 1.1138(4) 0.6560(2) 0.0300(13) Uani 1 1 d . . .
C16 C 0.8136(9) 1.3349(4) 0.5627(3) 0.0341(15) Uani 1 1 d . . .
C17 C 1.2007(9) 0.8334(4) 0.4861(3) 0.0330(14) Uani 1 1 d . . .
H17A H 1.2141 0.7717 0.4940 0.040 Uiso 1 1 calc R . .
H17B H 1.3391 0.8542 0.4711 0.040 Uiso 1 1 calc R . .
C18 C 0.6996(9) 0.9729(4) 0.7024(3) 0.0283(14) Uani 1 1 d . . .
C19 C 0.8631(8) 0.7962(4) 0.3427(3) 0.0305(14) Uani 1 1 d . . .
H19 H 0.8509 0.7543 0.3111 0.037 Uiso 1 1 calc R . .
C20 C 0.6096(10) 1.3060(4) 0.5536(3) 0.0301(13) Uani 1 1 d . . .
H20 H 0.5157 1.3357 0.5270 0.036 Uiso 1 1 calc R . .
C21 C 0.8676(9) 1.0127(4) 0.6109(3) 0.0287(14) Uani 1 1 d . . .
C22 C 0.8235(9) 0.8299(4) 0.7206(3) 0.0327(15) Uani 1 1 d . . .
H22 H 0.9114 0.7833 0.7096 0.039 Uiso 1 1 calc R . .
C23 C 0.7368(9) 0.8672(4) 0.3413(3) 0.0323(14) Uani 1 1 d . . .
C24 C 0.9543(8) 0.9260(4) 0.6295(2) 0.0271(13) Uani 1 1 d . . .
C25 C 0.7608(9) 0.9290(4) 0.3863(3) 0.0323(14) Uani 1 1 d . . .
H25 H 0.6725 0.9777 0.3859 0.039 Uiso 1 1 calc R . .
C26 C 0.5683(10) 0.8940(4) 0.7879(3) 0.0349(15) Uani 1 1 d . . .
H26 H 0.4815 0.8904 0.8238 0.042 Uiso 1 1 calc R . .
C27 C 0.8279(9) 0.9046(4) 0.6862(3) 0.0281(14) Uani 1 1 d . . .
C28 C 0.6881(9) 0.8242(4) 0.7716(3) 0.0331(15) Uani 1 1 d . . .
H28 H 0.6783 0.7729 0.7947 0.040 Uiso 1 1 calc R . .
C29 C 1.0369(9) 0.8475(4) 0.4354(3) 0.0286(14) Uani 1 1 d . . .
C30 C 0.5693(10) 0.9691(4) 0.7544(2) 0.0323(14) Uani 1 1 d . . .
H30 H 0.4845 1.0161 0.7664 0.039 Uiso 1 1 calc R . .
C31 C 0.8888(10) 1.2186(4) 0.6305(3) 0.0319(14) Uani 1 1 d . . .
H31 H 0.9845 1.1883 0.6563 0.038 Uiso 1 1 calc R . .
C32 C 0.9503(9) 0.8621(3) 0.5758(3) 0.0280(14) Uani 1 1 d . . .
H32A H 0.9398 0.8031 0.5916 0.034 Uiso 1 1 calc R . .
H32B H 0.8301 0.8733 0.5477 0.034 Uiso 1 1 calc R . .
C33 C 0.4304(10) 0.9323(4) 0.2977(3) 0.0442(16) Uani 1 1 d . . .
H33A H 0.3518 0.9236 0.3364 0.053 Uiso 1 1 calc R . .
H33B H 0.3346 0.9265 0.2622 0.053 Uiso 1 1 calc R . .
H33C H 0.4923 0.9894 0.2976 0.053 Uiso 1 1 calc R . .

loop_
_atom_site_aniso_label
_atom_site_aniso_U_11
_atom_site_aniso_U_22
_atom_site_aniso_U_33
_atom_site_aniso_U_23
_atom_site_aniso_U_13
_atom_site_aniso_U_12
Br1 0.0376(3) 0.0296(4) 0.0475(4) 0.0042(3) -0.0009(3) -0.0029(3)
O2 0.0231(19) 0.028(3) 0.043(2) 0.004(2) 0.0002(17) 0.0014(18)
O3 0.0308(19) 0.033(2) 0.030(2) 0.0011(18) 0.0024(19) 0.001(2)
O4 0.035(2) 0.040(3) 0.045(2) -0.001(2) -0.014(2) 0.005(2)
O5 0.030(2) 0.028(2) 0.046(2) 0.0015(18) 0.007(2) 0.003(2)
N6 0.022(3) 0.026(3) 0.036(3) 0.003(2) 0.0003(19) 0.002(2)
N7 0.025(2) 0.025(3) 0.032(3) 0.003(2) 0.001(2) -0.001(2)
C8 0.035(3) 0.021(4) 0.042(4) 0.002(3) 0.001(3) 0.003(3)
C9 0.023(3) 0.023(3) 0.050(4) -0.006(3) -0.001(3) 0.000(3)
C10 0.022(3) 0.029(3) 0.034(3) 0.000(3) -0.004(2) -0.002(3)
C11 0.030(3) 0.015(4) 0.040(4) 0.006(3) -0.003(3) 0.003(3)
C12 0.039(3) 0.025(3) 0.033(3) -0.001(3) 0.002(3) 0.004(3)
C13 0.029(3) 0.028(4) 0.036(3) -0.003(3) 0.002(3) 0.003(3)
C14 0.034(3) 0.020(3) 0.034(3) -0.001(3) 0.007(3) 0.003(3)
C15 0.030(3) 0.028(3) 0.032(3) 0.000(2) -0.006(3) 0.004(3)
C16 0.030(3) 0.037(4) 0.035(4) -0.001(3) 0.003(3) 0.000(3)
C17 0.034(3) 0.030(4) 0.035(3) 0.001(3) 0.002(3) 0.004(3)
C18 0.026(3) 0.027(4) 0.032(3) 0.002(3) -0.007(3) -0.001(3)
C19 0.032(3) 0.024(3) 0.035(3) -0.002(3) -0.003(3) 0.000(3)
C20 0.028(3) 0.025(3) 0.037(3) 0.000(3) 0.001(3) -0.006(3)
C21 0.025(3) 0.028(4) 0.033(3) -0.008(3) -0.001(3) 0.000(3)
C22 0.034(3) 0.025(4) 0.039(4) -0.002(3) -0.003(3) 0.004(3)
C23 0.031(3) 0.028(4) 0.038(3) 0.003(3) -0.002(3) -0.006(3)
C24 0.027(3) 0.023(3) 0.032(3) 0.001(3) 0.000(2) 0.003(3)
C25 0.037(3) 0.021(3) 0.039(3) 0.002(3) 0.002(3) 0.004(3)
C26 0.032(3) 0.037(4) 0.036(3) 0.003(3) 0.001(3) 0.000(3)
C27 0.030(3) 0.024(4) 0.030(3) -0.001(3) -0.004(2) 0.000(3)
C28 0.034(3) 0.034(4) 0.031(3) 0.004(3) -0.001(3) -0.008(3)
C29 0.030(3) 0.025(3) 0.031(3) -0.002(3) 0.001(3) -0.003(3)
C30 0.030(3) 0.033(4) 0.034(3) 0.000(3) -0.001(3) 0.002(3)
C31 0.030(3) 0.025(3) 0.041(3) 0.002(3) -0.002(3) -0.004(3)
C32 0.029(3) 0.016(3) 0.039(3) -0.002(3) -0.002(3) -0.005(3)
C33 0.033(3) 0.055(4) 0.044(3) 0.011(3) -0.006(3) 0.002(4)

loop_
_atom_type_symbol
_atom_type_description
_atom_type_scat_dispersion_real
_atom_type_scat_dispersion_imag
_atom_type_scat_source
C C 0.0181 0.0091
;
International Tables for Crystallography
(Vol. C, Tables 4.2.6.8 and 6.1.1.4)
;
H H 0.0000 0.0000
;
International Tables for Crystallography
(Vol. C, Table 6.1.1.4)
;
Br Br -0.6763 1.2805
;
International Tables for Crystallography
(Vol. C, Tables 4.2.6.8 and 6.1.1.4)
;
O O 0.0492 0.0322
;
International Tables for Crystallography
(Vol. C, Tables 4.2.6.8 and 6.1.1.4)
;
N N 0.0311 0.0180
;
International Tables for Crystallography
(Vol. C, Tables 4.2.6.8 and 6.1.1.4)
;

loop_
_geom_angle_atom_site_label_1
_geom_angle_atom_site_label_2
_geom_angle_atom_site_label_3
_geom_angle
_geom_angle_site_symmetry_1
_geom_angle_site_symmetry_3
_geom_angle_publ_flag
C23 O4 C33 117.1(5) . . ?
C11 N6 C17 123.2(5) . . ?
C11 N6 C32 113.1(5) . . ?
C17 N6 C32 121.7(5) . . ?
C15 N7 C18 124.6(5) . . ?
C15 N7 C21 123.9(5) . . ?
C18 N7 C21 109.2(5) . . ?
C29 C8 C19 121.5(6) . . ?
C29 C8 H8 119.3 . . ?
C19 C8 H8 119.3 . . ?
C31 C9 C16 120.3(6) . . ?
C31 C9 H9 119.9 . . ?
C16 C9 H9 119.9 . . ?
C11 C10 C24 104.7(5) . . ?
C11 C10 H10A 110.8 . . ?
C24 C10 H10A 110.8 . . ?
C11 C10 H10B 110.8 . . ?
C24 C10 H10B 110.8 . . ?
H10A C10 H10B 108.9 . . ?
O2 C11 N6 125.8(6) . . ?
O2 C11 C10 125.5(5) . . ?
N6 C11 C10 108.6(5) . . ?
C25 C12 C29 120.8(6) . . ?
C25 C12 H12 119.6 . . ?
C29 C12 H12 119.6 . . ?
C20 C13 C14 120.8(6) . . ?
C20 C13 H13 119.6 . . ?
C14 C13 H13 119.6 . . ?
C13 C14 C31 119.8(5) . . ?
C13 C14 C15 118.6(6) . . ?
C31 C14 C15 121.4(5) . . ?
O5 C15 N7 120.1(5) . . ?
O5 C15 C14 121.1(5) . . ?
N7 C15 C14 118.8(5) . . ?
C9 C16 C20 121.0(6) . . ?
C9 C16 Br1 119.6(4) . . ?
C20 C16 Br1 119.4(5) . . ?
N6 C17 C29 113.6(4) . . ?
N6 C17 H17A 108.8 . . ?
C29 C17 H17A 108.8 . . ?
N6 C17 H17B 108.8 . . ?
C29 C17 H17B 108.8 . . ?
H17A C17 H17B 107.7 . . ?
C30 C18 C27 121.0(5) . . ?
C30 C18 N7 129.4(5) . . ?
C27 C18 N7 109.6(5) . . ?
C23 C19 C8 119.9(6) . . ?
C23 C19 H19 120.1 . . ?
C8 C19 H19 120.1 . . ?
C13 C20 C16 118.8(6) . . ?
C13 C20 H20 120.6 . . ?
C16 C20 H20 120.6 . . ?
O3 C21 N7 125.0(5) . . ?
O3 C21 C24 127.5(5) . . ?
N7 C21 C24 107.5(5) . . ?
C27 C22 C28 119.1(6) . . ?
C27 C22 H22 120.5 . . ?
C28 C22 H22 120.5 . . ?
C19 C23 C25 119.5(6) . . ?
C19 C23 O4 115.7(5) . . ?
C25 C23 O4 124.8(5) . . ?
C27 C24 C21 102.9(5) . . ?
C27 C24 C32 117.2(5) . . ?
C21 C24 C32 112.5(4) . . ?
C27 C24 C10 114.8(4) . . ?
C21 C24 C10 107.7(5) . . ?
C32 C24 C10 101.7(5) . . ?
C23 C25 C12 120.3(6) . . ?
C23 C25 H25 119.8 . . ?
C12 C25 H25 119.8 . . ?
C28 C26 C30 122.9(6) . . ?
C28 C26 H26 118.5 . . ?
C30 C26 H26 118.5 . . ?
C22 C27 C18 120.4(5) . . ?
C22 C27 C24 129.5(5) . . ?
C18 C27 C24 110.1(5) . . ?
C26 C28 C22 119.2(6) . . ?
C26 C28 H28 120.4 . . ?
C22 C28 H28 120.4 . . ?
C8 C29 C12 117.8(5) . . ?
C8 C29 C17 119.4(5) . . ?
C12 C29 C17 122.8(5) . . ?
C26 C30 C18 117.3(6) . . ?
C26 C30 H30 121.3 . . ?
C18 C30 H30 121.3 . . ?
C9 C31 C14 119.4(6) . . ?
C9 C31 H31 120.3 . . ?
C14 C31 H31 120.3 . . ?
N6 C32 C24 104.0(4) . . ?
N6 C32 H32A 111.0 . . ?
C24 C32 H32A 111.0 . . ?
N6 C32 H32B 111.0 . . ?
C24 C32 H32B 111.0 . . ?
H32A C32 H32B 109.0 . . ?
O4 C33 H33A 109.5 . . ?
O4 C33 H33B 109.5 . . ?
H33A C33 H33B 109.5 . . ?
O4 C33 H33C 109.5 . . ?
H33A C33 H33C 109.5 . . ?
H33B C33 H33C 109.5 . . ?

loop_
_geom_bond_atom_site_label_1
_geom_bond_atom_site_label_2
_geom_bond_distance
_geom_bond_site_symmetry_2
_geom_bond_publ_flag
Br1 C16 1.892(6) . ?
O2 C11 1.234(6) . ?
O3 C21 1.195(6) . ?
O4 C23 1.380(7) . ?
O4 C33 1.419(7) . ?
O5 C15 1.221(7) . ?
N6 C11 1.348(7) . ?
N6 C17 1.450(7) . ?
N6 C32 1.458(7) . ?
N7 C15 1.411(7) . ?
N7 C18 1.421(7) . ?
N7 C21 1.431(7) . ?
C8 C29 1.385(7) . ?
C8 C19 1.385(7) . ?
C8 H8 0.9500 . ?
C9 C31 1.372(8) . ?
C9 C16 1.382(8) . ?
C9 H9 0.9500 . ?
C10 C11 1.496(8) . ?
C10 C24 1.566(7) . ?
C10 H10A 0.9900 . ?
C10 H10B 0.9900 . ?
C12 C25 1.387(8) . ?
C12 C29 1.389(8) . ?
C12 H12 0.9500 . ?
C13 C20 1.381(8) . ?
C13 C14 1.383(8) . ?
C13 H13 0.9500 . ?
C14 C31 1.401(8) . ?
C14 C15 1.478(8) . ?
C16 C20 1.385(8) . ?
C17 C29 1.523(8) . ?
C17 H17A 0.9900 . ?
C17 H17B 0.9900 . ?
C18 C30 1.392(8) . ?
C18 C27 1.392(8) . ?
C19 C23 1.375(8) . ?
C19 H19 0.9500 . ?
C20 H20 0.9500 . ?
C21 C24 1.524(8) . ?
C22 C27 1.390(8) . ?
C22 C28 1.396(8) . ?
C22 H22 0.9500 . ?
C23 C25 1.379(8) . ?
C24 C27 1.496(8) . ?
C24 C32 1.532(7) . ?
C25 H25 0.9500 . ?
C26 C28 1.381(8) . ?
C26 C30 1.383(8) . ?
C26 H26 0.9500 . ?
C28 H28 0.9500 . ?
C30 H30 0.9500 . ?
C31 H31 0.9500 . ?
C32 H32A 0.9900 . ?
C32 H32B 0.9900 . ?
C33 H33A 0.9800 . ?
C33 H33B 0.9800 . ?
C33 H33C 0.9800 . ?

loop_
_geom_torsion_atom_site_label_1
_geom_torsion_atom_site_label_2
_geom_torsion_atom_site_label_3
_geom_torsion_atom_site_label_4
_geom_torsion
_geom_torsion_site_symmetry_1
_geom_torsion_site_symmetry_2
_geom_torsion_site_symmetry_3
_geom_torsion_site_symmetry_4
_geom_torsion_publ_flag
C17 N6 C11 O2 7.3(9) . . . . ?
C32 N6 C11 O2 171.7(5) . . . . ?
C17 N6 C11 C10 -170.0(5) . . . . ?
C32 N6 C11 C10 -5.7(7) . . . . ?
C24 C10 C11 O2 170.0(6) . . . . ?
C24 C10 C11 N6 -12.6(7) . . . . ?
C20 C13 C14 C31 1.1(9) . . . . ?
C20 C13 C14 C15 177.0(5) . . . . ?
C18 N7 C15 O5 -13.6(8) . . . . ?
C21 N7 C15 O5 147.0(5) . . . . ?
C18 N7 C15 C14 164.1(5) . . . . ?
C21 N7 C15 C14 -35.2(7) . . . . ?
C13 C14 C15 O5 -43.6(8) . . . . ?
C31 C14 C15 O5 132.2(6) . . . . ?
C13 C14 C15 N7 138.7(5) . . . . ?
C31 C14 C15 N7 -45.5(8) . . . . ?
C31 C9 C16 C20 1.5(9) . . . . ?
C31 C9 C16 Br1 -177.8(4) . . . . ?
C11 N6 C17 C29 -142.0(5) . . . . ?
C32 N6 C17 C29 54.9(7) . . . . ?
C15 N7 C18 C30 -12.4(9) . . . . ?
C21 N7 C18 C30 -175.5(5) . . . . ?
C15 N7 C18 C27 169.0(5) . . . . ?
C21 N7 C18 C27 5.9(6) . . . . ?
C29 C8 C19 C23 -3.0(9) . . . . ?
C14 C13 C20 C16 -1.3(8) . . . . ?
C9 C16 C20 C13 0.1(8) . . . . ?
Br1 C16 C20 C13 179.3(4) . . . . ?
C15 N7 C21 O3 7.8(9) . . . . ?
C18 N7 C21 O3 171.0(5) . . . . ?
C15 N7 C21 C24 -172.4(5) . . . . ?
C18 N7 C21 C24 -9.2(6) . . . . ?
C8 C19 C23 C25 2.1(8) . . . . ?
C8 C19 C23 O4 -178.3(5) . . . . ?
C33 O4 C23 C19 166.3(5) . . . . ?
C33 O4 C23 C25 -14.2(8) . . . . ?
O3 C21 C24 C27 -171.5(6) . . . . ?
N7 C21 C24 C27 8.7(6) . . . . ?
O3 C21 C24 C32 -44.5(8) . . . . ?
N7 C21 C24 C32 135.7(5) . . . . ?
O3 C21 C24 C10 66.8(7) . . . . ?
N7 C21 C24 C10 -113.0(5) . . . . ?
C11 C10 C24 C27 152.0(5) . . . . ?
C11 C10 C24 C21 -94.1(6) . . . . ?
C11 C10 C24 C32 24.4(6) . . . . ?
C19 C23 C25 C12 0.9(9) . . . . ?
O4 C23 C25 C12 -178.6(5) . . . . ?
C29 C12 C25 C23 -3.3(9) . . . . ?
C28 C22 C27 C18 0.3(8) . . . . ?
C28 C22 C27 C24 -178.8(5) . . . . ?
C30 C18 C27 C22 2.0(9) . . . . ?
N7 C18 C27 C22 -179.2(5) . . . . ?
C30 C18 C27 C24 -178.8(5) . . . . ?
N7 C18 C27 C24 0.0(6) . . . . ?
C21 C24 C27 C22 173.8(6) . . . . ?
C32 C24 C27 C22 49.8(8) . . . . ?
C10 C24 C27 C22 -69.6(8) . . . . ?
C21 C24 C27 C18 -5.3(6) . . . . ?
C32 C24 C27 C18 -129.3(5) . . . . ?
C10 C24 C27 C18 111.4(6) . . . . ?
C30 C26 C28 C22 2.8(9) . . . . ?
C27 C22 C28 C26 -2.6(8) . . . . ?
C19 C8 C29 C12 0.7(8) . . . . ?
C19 C8 C29 C17 -179.2(5) . . . . ?
C25 C12 C29 C8 2.4(8) . . . . ?
C25 C12 C29 C17 -177.7(5) . . . . ?
N6 C17 C29 C8 -151.4(5) . . . . ?
N6 C17 C29 C12 28.8(8) . . . . ?
C28 C26 C30 C18 -0.6(9) . . . . ?
C27 C18 C30 C26 -1.8(8) . . . . ?
N7 C18 C30 C26 179.7(5) . . . . ?
C16 C9 C31 C14 -1.7(9) . . . . ?
C13 C14 C31 C9 0.4(9) . . . . ?
C15 C14 C31 C9 -175.4(5) . . . . ?
C11 N6 C32 C24 21.8(6) . . . . ?
C17 N6 C32 C24 -173.6(4) . . . . ?
C27 C24 C32 N6 -153.2(5) . . . . ?
C21 C24 C32 N6 87.8(5) . . . . ?
C10 C24 C32 N6 -27.2(6) . . . . ?
